data_4075795
loop_
_publ_author_name
'S\'anchez-Castro, M. Esther'
'Ramirez-Monroy, Armando'
'Paz-Sandoval, M. Angeles'

_publ_contact_author
;     Angeles Paz-Sandoval
       
      Departamento de Qu\'imica
      Centro de Investigaci\'on y de Estudios Avanzados
      del Instituto Polit\'ecnico Nacional
      Apartado Postal 14-740
      07000 M\'exico, D.F.
      M\'exico
;
_publ_section_title
;
 Oxodienyl/Alkyne Coupling Reactions in Half-Open Ruthenocenes(II) and
 Related Species of Ru(IV)
;
_journal_issue 12
_journal_name_full Organometallics
_journal_page_first 2875
_journal_paper_doi 10.1021/om050018o
_journal_volume 24
_journal_year 2005
_chemical_formula_sum 'C30 H34 O Ru'
_chemical_formula_weight 511.64
_chemical_name_systematic
;
?
;
_space_group_IT_number 14
_symmetry_cell_setting monoclinic
_symmetry_space_group_name_Hall '-P 2yn'
_symmetry_space_group_name_H-M 'P 1 21/n 1'
_atom_sites_solution_hydrogens geom
_atom_sites_solution_primary direct
_atom_sites_solution_secondary difmap
_audit_creation_method 'SHELXL-CIF-file updated by CIFRTF'
_cell_angle_alpha 90.00
_cell_angle_beta 101.9560(1)
_cell_angle_gamma 90.00
_cell_formula_units_Z 4
_cell_length_a 16.7107(4)
_cell_length_b 7.5123(2)
_cell_length_c 20.7493(6)
_cell_measurement_reflns_used 600
_cell_measurement_temperature 253(2)
_cell_measurement_theta_max 10
_cell_measurement_theta_min 1
_cell_volume 2548.27(12)
_computing_cell_refinement 'HKL Scalepack (Otwinowski & Minor 1997)'
_computing_data_collection 'Collect (Nonius BV, 1997-2000)'
_computing_data_reduction 'HKL Denzo and Scalepack (Otwinowski & Minor 1997)'
_computing_molecular_graphics 'Diamond 2.1e(Crystalimpact, 2003)'
_computing_publication_material 'WinGX publication routines (Farrugia, 1999)'
_computing_structure_refinement 'SHELXL-97 (Sheldrick 1997)'
_computing_structure_solution 'SHELXS-97(Sheldrick 1990)'
_diffrn_ambient_temperature 253(2)
_diffrn_detector_area_resol_mean 3
_diffrn_measured_fraction_theta_full 0.993
_diffrn_measured_fraction_theta_max 0.993
_diffrn_measurement_device_type 'Kappa CCD'
_diffrn_measurement_method Phi-omega
_diffrn_radiation_monochromator graphite
_diffrn_radiation_source 'fine-focus sealed tube'
_diffrn_radiation_type MoK\a
_diffrn_radiation_wavelength 0.71073
_diffrn_reflns_av_R_equivalents 0.0934
_diffrn_reflns_av_sigmaI/netI 0.0754
_diffrn_reflns_limit_h_max 21
_diffrn_reflns_limit_h_min -21
_diffrn_reflns_limit_k_max 8
_diffrn_reflns_limit_k_min -9
_diffrn_reflns_limit_l_max 26
_diffrn_reflns_limit_l_min -25
_diffrn_reflns_number 21215
_diffrn_reflns_theta_full 27.49
_diffrn_reflns_theta_max 27.49
_diffrn_reflns_theta_min 3.45
_diffrn_standards_interval_time 0
_diffrn_standards_number 100
_exptl_absorpt_coefficient_mu 0.634
_exptl_absorpt_correction_T_max 0.9767
_exptl_absorpt_correction_T_min 0.8831
_exptl_absorpt_correction_type multi-scan
_exptl_absorpt_process_details
;
Blessing, B. (1995) Acta Cryst. A51, 33-38
;
_exptl_crystal_colour Yellow
_exptl_crystal_density_diffrn 1.334
_exptl_crystal_density_method 'not measured'
_exptl_crystal_description Flake
_exptl_crystal_F_000 1064
_exptl_crystal_size_max 0.15
_exptl_crystal_size_mid 0.08
_exptl_crystal_size_min 0.05
_refine_diff_density_max 0.460
_refine_diff_density_min -0.651
_refine_diff_density_rms 0.099
_refine_ls_extinction_method none
_refine_ls_goodness_of_fit_ref 1.054
_refine_ls_hydrogen_treatment mixed
_refine_ls_matrix_type full
_refine_ls_number_parameters 308
_refine_ls_number_reflns 5819
_refine_ls_number_restraints 0
_refine_ls_restrained_S_all 1.054
_refine_ls_R_factor_all 0.0898
_refine_ls_R_factor_gt 0.0504
_refine_ls_shift/su_max 0.001
_refine_ls_shift/su_mean 0.000
_refine_ls_structure_factor_coef Fsqd
_refine_ls_weighting_details 'calc w=1/[\s^2^(Fo^2^)+(0.0328P)^2^+3.6040P] where P=(Fo^2^+2Fc^2^)/3'
_refine_ls_weighting_scheme calc
_refine_ls_wR_factor_gt 0.0950
_refine_ls_wR_factor_ref 0.1103
_reflns_number_gt 4072
_reflns_number_total 5819
_reflns_threshold_expression >2sigma(I)
_cod_data_source_file om050018osi20050316_110511.cif
_cod_data_source_block compound13
_cod_depositor_comments
;
The following automatic conversions were performed:

'_symmetry_cell_setting' value 'Monoclinic' changed to 'monoclinic'
according to /home/saulius/struct/CIF-dictionaries/cif_core.dic
dictionary named 'cif_core.dic' version 2.4.1 from
2010-06-29.

'_exptl_absorpt_correction_type' value 'Multi-scan'
changed to 'multi-scan' according to
/home/saulius/struct/CIF-dictionaries/cif_core.dic dictionary named
'cif_core.dic' version 2.4.1 from 2010-06-29.

Automatic conversion script
Id: cif_fix_values 1715 2011-07-08 13:25:40Z adriana 
;
_cod_original_sg_symbol_H-M P2(1)/n
_cod_database_code 4075795

loop_
_symmetry_equiv_pos_as_xyz
'x, y, z'
'-x+1/2, y+1/2, -z+1/2'
'-x, -y, -z'
'x-1/2, -y-1/2, z-1/2'

loop_
_atom_site_label
_atom_site_type_symbol
_atom_site_fract_x
_atom_site_fract_y
_atom_site_fract_z
_atom_site_U_iso_or_equiv
_atom_site_adp_type
_atom_site_occupancy
_atom_site_symmetry_multiplicity
_atom_site_calc_flag
_atom_site_refinement_flags
C8 C 0.2279(3) 0.5216(8) 0.1730(2) 0.0611(14) Uani 1 1 d .
H8A H 0.2042 0.4565 0.2042 0.092 Uiso 1 1 calc R
H8B H 0.1888 0.5306 0.1321 0.092 Uiso 1 1 calc R
H8C H 0.2427 0.6388 0.1898 0.092 Uiso 1 1 calc R
H2 H 0.284(2) 0.529(5) 0.0701(16) 0.018(9) Uiso 1 1 d .
H4 H 0.436(2) 0.334(5) -0.0094(17) 0.028(10) Uiso 1 1 d .
H6 H 0.231(2) 0.515(5) -0.0106(17) 0.025(9) Uiso 1 1 d .
C1 C 0.3030(3) 0.4259(6) 0.16182(19) 0.0438(10) Uani 1 1 d .
C2 C 0.3163(3) 0.4381(6) 0.09377(18) 0.0359(9) Uani 1 1 d .
C3 C 0.3876(2) 0.3808(6) 0.07162(19) 0.0376(9) Uani 1 1 d .
C4 C 0.3842(2) 0.3673(5) 0.00302(18) 0.0328(9) Uani 1 1 d .
C5 C 0.3135(2) 0.3715(5) -0.05032(17) 0.0315(8) Uani 1 1 d .
C6 C 0.2343(2) 0.4154(6) -0.03967(18) 0.0354(9) Uani 1 1 d .
C7 C 0.4684(3) 0.3394(7) 0.1181(2) 0.0496(12) Uani 1 1 d .
H7A H 0.4997 0.2597 0.0968 0.074 Uiso 1 1 calc R
H7B H 0.4581 0.2847 0.1573 0.074 Uiso 1 1 calc R
H7C H 0.4985 0.4478 0.1293 0.074 Uiso 1 1 calc R
C9 C 0.1544(2) 0.3911(6) -0.08660(18) 0.0382(9) Uani 1 1 d .
C10 C 0.0879(3) 0.4836(7) -0.0725(2) 0.0550(12) Uani 1 1 d .
H10 H 0.0960 0.5585 -0.0360 0.066 Uiso 1 1 calc R
C11 C 0.0098(3) 0.4670(9) -0.1114(3) 0.0771(18) Uani 1 1 d .
H11 H -0.0337 0.5296 -0.1007 0.092 Uiso 1 1 calc R
C12 C -0.0028(3) 0.3572(9) -0.1659(3) 0.0731(17) Uani 1 1 d .
H12 H -0.0549 0.3443 -0.1921 0.088 Uiso 1 1 calc R
C13 C 0.0617(3) 0.2683(7) -0.1808(2) 0.0573(13) Uani 1 1 d .
H13 H 0.0536 0.1957 -0.2179 0.069 Uiso 1 1 calc R
C14 C 0.1394(3) 0.2833(6) -0.14184(19) 0.0436(10) Uani 1 1 d .
H14 H 0.1824 0.2198 -0.1530 0.052 Uiso 1 1 calc R
C15 C 0.3310(2) 0.3262(6) -0.11680(18) 0.0356(9) Uani 1 1 d .
C16 C 0.3051(3) 0.4421(7) -0.1687(2) 0.0491(11) Uani 1 1 d .
H16 H 0.2755 0.5434 -0.1626 0.059 Uiso 1 1 calc R
C17 C 0.3234(3) 0.4074(8) -0.2300(2) 0.0620(14) Uani 1 1 d .
H17 H 0.3064 0.4867 -0.2645 0.074 Uiso 1 1 calc R
C18 C 0.3662(3) 0.2576(8) -0.2401(2) 0.0616(15) Uani 1 1 d .
H18 H 0.3775 0.2345 -0.2814 0.074 Uiso 1 1 calc R
C19 C 0.3922(3) 0.1424(8) -0.1888(2) 0.0567(13) Uani 1 1 d .
H19 H 0.4214 0.0408 -0.1952 0.068 Uiso 1 1 calc R
C20 C 0.3751(3) 0.1766(6) -0.1271(2) 0.0444(11) Uani 1 1 d .
H20 H 0.3935 0.0983 -0.0924 0.053 Uiso 1 1 calc R
C21 C 0.3261(2) -0.0806(5) 0.03239(19) 0.0361(9) Uani 1 1 d .
C22 C 0.3114(2) -0.0343(6) 0.09569(18) 0.0356(9) Uani 1 1 d .
C23 C 0.2270(3) 0.0149(6) 0.08672(19) 0.0397(10) Uani 1 1 d .
C24 C 0.1903(2) -0.0025(6) 0.0193(2) 0.0393(10) Uani 1 1 d .
C25 C 0.2512(3) -0.0614(6) -0.01536(19) 0.0384(9) Uani 1 1 d .
C26 C 0.4054(3) -0.1558(6) 0.0201(3) 0.0532(12) Uani 1 1 d .
H26A H 0.3997 -0.1814 -0.0259 0.080 Uiso 1 1 calc R
H26B H 0.4185 -0.2633 0.0451 0.080 Uiso 1 1 calc R
H26C H 0.4484 -0.0705 0.0334 0.080 Uiso 1 1 calc R
C27 C 0.3705(3) -0.0595(7) 0.1602(2) 0.0543(13) Uani 1 1 d .
H27A H 0.3638 -0.1766 0.1769 0.081 Uiso 1 1 calc R
H27B H 0.3600 0.0278 0.1912 0.081 Uiso 1 1 calc R
H27C H 0.4254 -0.0460 0.1538 0.081 Uiso 1 1 calc R
C28 C 0.1822(3) 0.0579(7) 0.1412(2) 0.0568(13) Uani 1 1 d .
H28A H 0.1357 0.1316 0.1241 0.085 Uiso 1 1 calc R
H28B H 0.2183 0.1198 0.1760 0.085 Uiso 1 1 calc R
H28C H 0.1641 -0.0506 0.1581 0.085 Uiso 1 1 calc R
C29 C 0.1005(3) 0.0192(8) -0.0093(2) 0.0588(13) Uani 1 1 d .
H29A H 0.0715 -0.0833 0.0014 0.088 Uiso 1 1 calc R
H29C H 0.0921 0.0308 -0.0563 0.088 Uiso 1 1 calc R
H29B H 0.0805 0.1238 0.0088 0.088 Uiso 1 1 calc R
C30 C 0.2356(3) -0.1225(7) -0.0855(2) 0.0555(13) Uani 1 1 d .
H30A H 0.2832 -0.1004 -0.1035 0.083 Uiso 1 1 calc R
H30B H 0.1899 -0.0586 -0.1106 0.083 Uiso 1 1 calc R
H30C H 0.2238 -0.2476 -0.0874 0.083 Uiso 1 1 calc R
O1 O 0.3465(2) 0.3449(5) 0.20694(14) 0.0586(9) Uani 1 1 d .
Ru1 Ru 0.289864(18) 0.19992(4) 0.029844(14) 0.02889(10) Uani 1 1 d .

loop_
_atom_site_aniso_label
_atom_site_aniso_U_11
_atom_site_aniso_U_22
_atom_site_aniso_U_33
_atom_site_aniso_U_23
_atom_site_aniso_U_13
_atom_site_aniso_U_12
C8 0.063(3) 0.081(4) 0.045(3) -0.010(3) 0.023(2) 0.009(3)
C1 0.050(3) 0.047(3) 0.032(2) -0.0084(19) 0.0031(18) -0.002(2)
C2 0.041(2) 0.035(2) 0.029(2) -0.0061(17) 0.0006(17) 0.0027(19)
C3 0.038(2) 0.041(2) 0.033(2) -0.0024(18) 0.0054(16) -0.0029(19)
C4 0.033(2) 0.035(2) 0.032(2) -0.0013(16) 0.0094(16) -0.0018(18)
C5 0.036(2) 0.029(2) 0.0289(19) 0.0018(16) 0.0059(15) 0.0017(17)
C6 0.039(2) 0.037(2) 0.029(2) 0.0003(18) 0.0054(16) 0.0039(19)
C7 0.039(2) 0.068(4) 0.038(2) -0.004(2) 0.0006(18) -0.004(2)
C9 0.041(2) 0.040(2) 0.030(2) 0.0043(18) -0.0007(16) 0.003(2)
C10 0.045(3) 0.062(3) 0.054(3) -0.005(2) 0.001(2) 0.012(2)
C11 0.040(3) 0.097(5) 0.087(4) -0.011(4) -0.001(3) 0.021(3)
C12 0.044(3) 0.101(5) 0.065(3) 0.003(3) -0.011(2) 0.011(3)
C13 0.056(3) 0.070(4) 0.039(2) -0.005(2) -0.006(2) -0.004(3)
C14 0.039(2) 0.051(3) 0.037(2) 0.003(2) 0.0005(17) 0.003(2)
C15 0.036(2) 0.043(3) 0.0288(19) -0.0005(17) 0.0094(15) -0.0021(19)
C16 0.061(3) 0.050(3) 0.038(2) 0.008(2) 0.013(2) 0.004(2)
C17 0.070(3) 0.085(4) 0.031(2) 0.014(3) 0.011(2) -0.005(3)
C18 0.066(3) 0.094(5) 0.029(2) -0.005(2) 0.019(2) 0.000(3)
C19 0.051(3) 0.076(4) 0.044(3) -0.011(2) 0.015(2) 0.008(3)
C20 0.042(2) 0.058(3) 0.034(2) -0.002(2) 0.0092(17) 0.004(2)
C21 0.034(2) 0.032(2) 0.045(2) 0.0031(18) 0.0142(17) 0.0007(18)
C22 0.036(2) 0.038(2) 0.032(2) 0.0082(17) 0.0059(16) 0.0017(18)
C23 0.042(2) 0.041(2) 0.039(2) 0.0089(19) 0.0147(18) 0.000(2)
C24 0.035(2) 0.037(2) 0.046(2) 0.0061(19) 0.0089(17) -0.0062(19)
C25 0.044(2) 0.038(2) 0.032(2) -0.0016(18) 0.0066(17) -0.0041(19)
C26 0.051(3) 0.039(3) 0.075(3) 0.009(2) 0.026(2) 0.006(2)
C27 0.057(3) 0.058(3) 0.044(2) 0.014(2) 0.000(2) 0.004(2)
C28 0.064(3) 0.058(3) 0.056(3) 0.005(2) 0.031(2) 0.000(3)
C29 0.036(2) 0.069(4) 0.069(3) 0.010(3) 0.006(2) -0.005(2)
C30 0.081(4) 0.042(3) 0.043(3) -0.009(2) 0.011(2) -0.014(3)
O1 0.066(2) 0.080(3) 0.0296(15) 0.0007(16) 0.0082(14) 0.0132(19)
Ru1 0.02875(16) 0.03335(18) 0.02449(15) 0.00051(14) 0.00534(10) 0.00145(15)

loop_
_atom_type_symbol
_atom_type_description
_atom_type_scat_dispersion_real
_atom_type_scat_dispersion_imag
_atom_type_scat_source
C C 0.0033 0.0016 'International Tables Vol C Tables 4.2.6.8 and 6.1.1.4'
H H 0.0000 0.0000 'International Tables Vol C Tables 4.2.6.8 and 6.1.1.4'
O O 0.0106 0.0060 'International Tables Vol C Tables 4.2.6.8 and 6.1.1.4'
Ru Ru -1.2594 0.8363 'International Tables Vol C Tables 4.2.6.8 and 6.1.1.4'

loop_
_geom_angle_atom_site_label_1
_geom_angle_atom_site_label_2
_geom_angle_atom_site_label_3
_geom_angle
C1 C8 H8A 109.5
C1 C8 H8B 109.5
H8A C8 H8B 109.5
C1 C8 H8C 109.5
H8A C8 H8C 109.5
H8B C8 H8C 109.5
O1 C1 C2 125.4(4)
O1 C1 C8 120.2(4)
C2 C1 C8 114.4(4)
C3 C2 C1 126.1(4)
C3 C2 Ru1 68.9(2)
C1 C2 Ru1 118.1(3)
C3 C2 H2 118(2)
C1 C2 H2 111(2)
Ru1 C2 H2 105(2)
C4 C3 C2 118.9(3)
C4 C3 C7 117.9(4)
C2 C3 C7 123.3(3)
C4 C3 Ru1 71.5(2)
C2 C3 Ru1 73.0(2)
C7 C3 Ru1 128.6(3)
C3 C4 C5 128.7(4)
C3 C4 Ru1 70.4(2)
C5 C4 Ru1 71.8(2)
C3 C4 H4 115(2)
C5 C4 H4 115(2)
Ru1 C4 H4 130(2)
C6 C5 C4 121.7(3)
C6 C5 C15 123.8(3)
C4 C5 C15 114.5(3)
C6 C5 Ru1 72.6(2)
C4 C5 Ru1 69.8(2)
C15 C5 Ru1 131.2(3)
C5 C6 C9 127.2(4)
C5 C6 Ru1 70.0(2)
C9 C6 Ru1 121.9(3)
C5 C6 H6 116(2)
C9 C6 H6 110(2)
Ru1 C6 H6 103(2)
C3 C7 H7A 109.5
C3 C7 H7B 109.5
H7A C7 H7B 109.5
C3 C7 H7C 109.5
H7A C7 H7C 109.5
H7B C7 H7C 109.5
C14 C9 C10 116.8(4)
C14 C9 C6 126.6(4)
C10 C9 C6 116.5(4)
C11 C10 C9 121.8(5)
C11 C10 H10 119.1
C9 C10 H10 119.1
C12 C11 C10 119.7(5)
C12 C11 H11 120.2
C10 C11 H11 120.2
C13 C12 C11 119.1(5)
C13 C12 H12 120.5
C11 C12 H12 120.5
C12 C13 C14 121.4(5)
C12 C13 H13 119.3
C14 C13 H13 119.3
C9 C14 C13 121.2(4)
C9 C14 H14 119.4
C13 C14 H14 119.4
C16 C15 C20 118.8(4)
C16 C15 C5 118.8(4)
C20 C15 C5 122.3(4)
C15 C16 C17 120.1(5)
C15 C16 H16 120.0
C17 C16 H16 120.0
C18 C17 C16 120.9(5)
C18 C17 H17 119.6
C16 C17 H17 119.6
C19 C18 C17 119.3(4)
C19 C18 H18 120.3
C17 C18 H18 120.3
C18 C19 C20 120.3(5)
C18 C19 H19 119.8
C20 C19 H19 119.8
C15 C20 C19 120.6(4)
C15 C20 H20 119.7
C19 C20 H20 119.7
C22 C21 C25 108.7(3)
C22 C21 C26 124.7(4)
C25 C21 C26 126.3(4)
C22 C21 Ru1 71.9(2)
C25 C21 Ru1 71.9(2)
C26 C21 Ru1 127.1(3)
C21 C22 C23 107.2(3)
C21 C22 C27 125.6(4)
C23 C22 C27 126.6(4)
C21 C22 Ru1 70.3(2)
C23 C22 Ru1 71.6(2)
C27 C22 Ru1 130.1(3)
C24 C23 C22 108.6(3)
C24 C23 C28 125.4(4)
C22 C23 C28 125.7(4)
C24 C23 Ru1 71.8(2)
C22 C23 Ru1 70.7(2)
C28 C23 Ru1 128.6(3)
C23 C24 C25 108.5(4)
C23 C24 C29 125.0(4)
C25 C24 C29 126.2(4)
C23 C24 Ru1 71.2(2)
C25 C24 Ru1 70.5(2)
C29 C24 Ru1 128.9(3)
C24 C25 C21 107.1(3)
C24 C25 C30 125.7(4)
C21 C25 C30 126.4(4)
C24 C25 Ru1 71.9(2)
C21 C25 Ru1 70.1(2)
C30 C25 Ru1 131.3(3)
C21 C26 H26A 109.5
C21 C26 H26B 109.5
H26A C26 H26B 109.5
C21 C26 H26C 109.5
H26A C26 H26C 109.5
H26B C26 H26C 109.5
C22 C27 H27A 109.5
C22 C27 H27B 109.5
H27A C27 H27B 109.5
C22 C27 H27C 109.5
H27A C27 H27C 109.5
H27B C27 H27C 109.5
C23 C28 H28A 109.5
C23 C28 H28B 109.5
H28A C28 H28B 109.5
C23 C28 H28C 109.5
H28A C28 H28C 109.5
H28B C28 H28C 109.5
C24 C29 H29A 109.5
C24 C29 H29C 109.5
H29A C29 H29C 109.5
C24 C29 H29B 109.5
H29A C29 H29B 109.5
H29C C29 H29B 109.5
C25 C30 H30A 109.5
C25 C30 H30B 109.5
H30A C30 H30B 109.5
C25 C30 H30C 109.5
H30A C30 H30C 109.5
H30B C30 H30C 109.5
C3 Ru1 C4 38.10(14)
C3 Ru1 C21 114.41(15)
C4 Ru1 C21 110.55(15)
C3 Ru1 C5 72.33(14)
C4 Ru1 C5 38.43(14)
C21 Ru1 C5 119.29(14)
C3 Ru1 C22 103.87(15)
C4 Ru1 C22 125.73(15)
C21 Ru1 C22 37.87(14)
C5 Ru1 C22 154.18(15)
C3 Ru1 C25 148.97(16)
C4 Ru1 C25 124.54(15)
C21 Ru1 C25 37.98(15)
C5 Ru1 C25 106.32(14)
C22 Ru1 C25 63.38(15)
C3 Ru1 C2 38.06(15)
C4 Ru1 C2 67.77(15)
C21 Ru1 C2 137.95(15)
C5 Ru1 C2 86.27(15)
C22 Ru1 C2 106.61(14)
C25 Ru1 C2 166.89(15)
C3 Ru1 C23 125.50(15)
C4 Ru1 C23 160.69(15)
C21 Ru1 C23 62.89(15)
C5 Ru1 C23 160.85(15)
C22 Ru1 C23 37.70(14)
C25 Ru1 C23 62.75(15)
C2 Ru1 C23 104.15(16)
C3 Ru1 C24 162.43(15)
C4 Ru1 C24 158.96(15)
C21 Ru1 C24 62.83(15)
C5 Ru1 C24 124.82(14)
C22 Ru1 C24 62.68(15)
C25 Ru1 C24 37.61(15)
C2 Ru1 C24 131.37(16)
C23 Ru1 C24 36.99(14)
C3 Ru1 C6 88.96(15)
C4 Ru1 C6 69.09(15)
C21 Ru1 C6 141.92(15)
C5 Ru1 C6 37.42(14)
C22 Ru1 C6 165.15(15)
C25 Ru1 C6 108.82(15)
C2 Ru1 C6 78.84(15)
C23 Ru1 C6 128.00(15)
C24 Ru1 C6 103.18(15)

loop_
_geom_bond_atom_site_label_1
_geom_bond_atom_site_label_2
_geom_bond_distance
C8 C1 1.505(6)
C8 H8A 0.9600
C8 H8B 0.9600
C8 H8C 0.9600
C1 O1 1.222(5)
C1 C2 1.477(6)
C2 C3 1.429(6)
C2 Ru1 2.216(4)
C2 H2 0.94(4)
C3 C4 1.416(5)
C3 C7 1.521(5)
C3 Ru1 2.163(4)
C4 C5 1.442(5)
C4 Ru1 2.176(4)
C4 H4 0.98(4)
C5 C6 1.425(5)
C5 C15 1.507(5)
C5 Ru1 2.203(4)
C6 C9 1.491(5)
C6 Ru1 2.238(4)
C6 H6 0.97(4)
C7 H7A 0.9600
C7 H7B 0.9600
C7 H7C 0.9600
C9 C14 1.383(6)
C9 C10 1.392(6)
C10 C11 1.391(7)
C10 H10 0.9300
C11 C12 1.381(8)
C11 H11 0.9300
C12 C13 1.358(7)
C12 H12 0.9300
C13 C14 1.384(6)
C13 H13 0.9300
C14 H14 0.9300
C15 C16 1.382(6)
C15 C20 1.385(6)
C16 C17 1.392(6)
C16 H16 0.9300
C17 C18 1.373(8)
C17 H17 0.9300
C18 C19 1.371(7)
C18 H18 0.9300
C19 C20 1.392(6)
C19 H19 0.9300
C20 H20 0.9300
C21 C22 1.428(5)
C21 C25 1.433(6)
C21 C26 1.510(6)
C21 Ru1 2.190(4)
C22 C23 1.433(6)
C22 C27 1.502(5)
C22 Ru1 2.211(4)
C23 C24 1.413(5)
C23 C28 1.515(6)
C23 Ru1 2.223(4)
C24 C25 1.433(6)
C24 C29 1.503(6)
C24 Ru1 2.231(4)
C25 C30 1.497(5)
C25 Ru1 2.214(4)
C26 H26A 0.9600
C26 H26B 0.9600
C26 H26C 0.9600
C27 H27A 0.9600
C27 H27B 0.9600
C27 H27C 0.9600
C28 H28A 0.9600
C28 H28B 0.9600
C28 H28C 0.9600
C29 H29A 0.9600
C29 H29C 0.9600
C29 H29B 0.9600
C30 H30A 0.9600
C30 H30B 0.9600
C30 H30C 0.9600

loop_
_geom_torsion_atom_site_label_1
_geom_torsion_atom_site_label_2
_geom_torsion_atom_site_label_3
_geom_torsion_atom_site_label_4
_geom_torsion
O1 C1 C2 C3 -9.8(7)
C8 C1 C2 C3 171.1(4)
O1 C1 C2 Ru1 73.6(5)
C8 C1 C2 Ru1 -105.5(4)
C1 C2 C3 C4 166.9(4)
Ru1 C2 C3 C4 56.8(4)
C1 C2 C3 C7 -15.3(7)
Ru1 C2 C3 C7 -125.4(4)
C1 C2 C3 Ru1 110.1(4)
C2 C3 C4 C5 -12.8(7)
C7 C3 C4 C5 169.3(4)
Ru1 C3 C4 C5 44.7(4)
C2 C3 C4 Ru1 -57.6(4)
C7 C3 C4 Ru1 124.5(4)
C3 C4 C5 C6 8.7(7)
Ru1 C4 C5 C6 53.0(4)
C3 C4 C5 C15 -171.4(4)
Ru1 C4 C5 C15 -127.1(3)
C3 C4 C5 Ru1 -44.3(4)
C4 C5 C6 C9 -167.1(4)
C15 C5 C6 C9 12.9(7)
Ru1 C5 C6 C9 -115.4(4)
C4 C5 C6 Ru1 -51.7(3)
C15 C5 C6 Ru1 128.3(4)
C5 C6 C9 C14 17.3(7)
Ru1 C6 C9 C14 -70.8(5)
C5 C6 C9 C10 -164.2(4)
Ru1 C6 C9 C10 107.8(4)
C14 C9 C10 C11 0.8(8)
C6 C9 C10 C11 -177.9(5)
C9 C10 C11 C12 -0.4(9)
C10 C11 C12 C13 -0.5(10)
C11 C12 C13 C14 1.1(9)
C10 C9 C14 C13 -0.3(7)
C6 C9 C14 C13 178.2(4)
C12 C13 C14 C9 -0.6(8)
C6 C5 C15 C16 52.4(6)
C4 C5 C15 C16 -127.5(4)
Ru1 C5 C15 C16 148.6(3)
C6 C5 C15 C20 -130.4(4)
C4 C5 C15 C20 49.6(5)
Ru1 C5 C15 C20 -34.3(6)
C20 C15 C16 C17 0.1(7)
C5 C15 C16 C17 177.4(4)
C15 C16 C17 C18 0.8(8)
C16 C17 C18 C19 -0.9(8)
C17 C18 C19 C20 0.2(8)
C16 C15 C20 C19 -0.8(7)
C5 C15 C20 C19 -178.0(4)
C18 C19 C20 C15 0.6(7)
C25 C21 C22 C23 -0.4(5)
C26 C21 C22 C23 -174.4(4)
Ru1 C21 C22 C23 62.5(3)
C25 C21 C22 C27 171.3(4)
C26 C21 C22 C27 -2.7(7)
Ru1 C21 C22 C27 -125.8(4)
C25 C21 C22 Ru1 -62.9(3)
C26 C21 C22 Ru1 123.1(4)
C21 C22 C23 C24 0.6(5)
C27 C22 C23 C24 -171.1(4)
Ru1 C22 C23 C24 62.2(3)
C21 C22 C23 C28 174.1(4)
C27 C22 C23 C28 2.5(7)
Ru1 C22 C23 C28 -124.3(5)
C21 C22 C23 Ru1 -61.6(3)
C27 C22 C23 Ru1 126.8(5)
C22 C23 C24 C25 -0.5(5)
C28 C23 C24 C25 -174.1(4)
Ru1 C23 C24 C25 61.0(3)
C22 C23 C24 C29 173.6(4)
C28 C23 C24 C29 0.1(7)
Ru1 C23 C24 C29 -124.9(5)
C22 C23 C24 Ru1 -61.5(3)
C28 C23 C24 Ru1 124.9(5)
C23 C24 C25 C21 0.3(5)
C29 C24 C25 C21 -173.8(4)
Ru1 C24 C25 C21 61.7(3)
C23 C24 C25 C30 170.2(4)
C29 C24 C25 C30 -3.8(7)
Ru1 C24 C25 C30 -128.4(4)
C23 C24 C25 Ru1 -61.4(3)
C29 C24 C25 Ru1 124.6(5)
C22 C21 C25 C24 0.1(5)
C26 C21 C25 C24 174.0(4)
Ru1 C21 C25 C24 -62.8(3)
C22 C21 C25 C30 -169.8(4)
C26 C21 C25 C30 4.1(7)
Ru1 C21 C25 C30 127.3(4)
C22 C21 C25 Ru1 62.9(3)
C26 C21 C25 Ru1 -123.2(4)
C2 C3 Ru1 C4 129.4(4)
C7 C3 Ru1 C4 -111.3(5)
C4 C3 Ru1 C21 92.6(3)
C2 C3 Ru1 C21 -138.0(2)
C7 C3 Ru1 C21 -18.7(4)
C4 C3 Ru1 C5 -22.2(2)
C2 C3 Ru1 C5 107.2(3)
C7 C3 Ru1 C5 -133.5(4)
C4 C3 Ru1 C22 131.3(2)
C2 C3 Ru1 C22 -99.3(2)
C7 C3 Ru1 C22 20.0(4)
C4 C3 Ru1 C25 70.3(4)
C2 C3 Ru1 C25 -160.3(3)
C7 C3 Ru1 C25 -41.0(5)
C4 C3 Ru1 C2 -129.4(4)
C7 C3 Ru1 C2 119.3(5)
C4 C3 Ru1 C23 165.7(2)
C2 C3 Ru1 C23 -64.9(3)
C7 C3 Ru1 C23 54.4(4)
C4 C3 Ru1 C24 169.5(5)
C2 C3 Ru1 C24 -61.2(6)
C7 C3 Ru1 C24 58.2(7)
C4 C3 Ru1 C6 -56.3(3)
C2 C3 Ru1 C6 73.1(2)
C7 C3 Ru1 C6 -167.6(4)
C5 C4 Ru1 C3 -144.7(4)
C3 C4 Ru1 C21 -103.7(3)
C5 C4 Ru1 C21 111.6(2)
C3 C4 Ru1 C5 144.7(4)
C3 C4 Ru1 C22 -64.0(3)
C5 C4 Ru1 C22 151.3(2)
C3 C4 Ru1 C25 -143.9(2)
C5 C4 Ru1 C25 71.4(3)
C3 C4 Ru1 C2 31.0(2)
C5 C4 Ru1 C2 -113.7(3)
C3 C4 Ru1 C23 -37.4(6)
C5 C4 Ru1 C23 177.9(4)
C3 C4 Ru1 C24 -171.2(4)
C5 C4 Ru1 C24 44.2(5)
C3 C4 Ru1 C6 117.1(3)
C5 C4 Ru1 C6 -27.6(2)
C22 C21 Ru1 C3 81.1(2)
C25 C21 Ru1 C3 -161.4(2)
C26 C21 Ru1 C3 -39.2(4)
C22 C21 Ru1 C4 122.3(2)
C25 C21 Ru1 C4 -120.3(2)
C26 C21 Ru1 C4 2.0(4)
C22 C21 Ru1 C5 163.8(2)
C25 C21 Ru1 C5 -78.8(3)
C26 C21 Ru1 C5 43.5(4)
C25 C21 Ru1 C22 117.5(3)
C26 C21 Ru1 C22 -120.3(5)
C22 C21 Ru1 C25 -117.5(3)
C26 C21 Ru1 C25 122.3(5)
C22 C21 Ru1 C2 43.1(3)
C25 C21 Ru1 C2 160.6(2)
C26 C21 Ru1 C2 -77.2(4)
C22 C21 Ru1 C23 -37.8(2)
C25 C21 Ru1 C23 79.6(2)
C26 C21 Ru1 C23 -158.1(4)
C22 C21 Ru1 C24 -79.6(2)
C25 C21 Ru1 C24 37.9(2)
C26 C21 Ru1 C24 160.1(4)
C22 C21 Ru1 C6 -155.8(2)
C25 C21 Ru1 C6 -38.3(4)
C26 C21 Ru1 C6 84.0(4)
C6 C5 Ru1 C3 -112.6(3)
C4 C5 Ru1 C3 22.0(2)
C15 C5 Ru1 C3 127.3(4)
C6 C5 Ru1 C4 -134.6(3)
C15 C5 Ru1 C4 105.3(4)
C6 C5 Ru1 C21 138.8(2)
C4 C5 Ru1 C21 -86.6(3)
C15 C5 Ru1 C21 18.7(4)
C6 C5 Ru1 C22 162.0(3)
C4 C5 Ru1 C22 -63.4(4)
C15 C5 Ru1 C22 41.9(5)
C6 C5 Ru1 C25 99.8(2)
C4 C5 Ru1 C25 -125.6(2)
C15 C5 Ru1 C25 -20.2(4)
C6 C5 Ru1 C2 -76.5(2)
C4 C5 Ru1 C2 58.1(2)
C15 C5 Ru1 C2 163.5(4)
C6 C5 Ru1 C23 47.5(5)
C4 C5 Ru1 C23 -177.9(4)
C15 C5 Ru1 C23 -72.5(6)
C6 C5 Ru1 C24 63.1(3)
C4 C5 Ru1 C24 -162.3(2)
C15 C5 Ru1 C24 -56.9(4)
C4 C5 Ru1 C6 134.6(3)
C15 C5 Ru1 C6 -120.1(4)
C21 C22 Ru1 C3 -112.1(2)
C23 C22 Ru1 C3 131.2(2)
C27 C22 Ru1 C3 8.4(4)
C21 C22 Ru1 C4 -77.2(3)
C23 C22 Ru1 C4 166.0(2)
C27 C22 Ru1 C4 43.2(4)
C23 C22 Ru1 C21 -116.7(3)
C27 C22 Ru1 C21 120.5(5)
C21 C22 Ru1 C5 -34.0(4)
C23 C22 Ru1 C5 -150.8(3)
C27 C22 Ru1 C5 86.4(5)
C21 C22 Ru1 C25 37.6(2)
C23 C22 Ru1 C25 -79.1(3)
C27 C22 Ru1 C25 158.1(4)
C21 C22 Ru1 C2 -151.5(2)
C23 C22 Ru1 C2 91.8(3)
C27 C22 Ru1 C2 -31.0(4)
C21 C22 Ru1 C23 116.7(3)
C27 C22 Ru1 C23 -122.8(5)
C21 C22 Ru1 C24 80.0(2)
C23 C22 Ru1 C24 -36.7(2)
C27 C22 Ru1 C24 -159.5(4)
C21 C22 Ru1 C6 98.8(6)
C23 C22 Ru1 C6 -17.9(7)
C27 C22 Ru1 C6 -140.7(5)
C24 C25 Ru1 C3 150.8(3)
C21 C25 Ru1 C3 34.2(4)
C30 C25 Ru1 C3 -87.2(5)
C24 C25 Ru1 C4 -164.4(2)
C21 C25 Ru1 C4 79.1(3)
C30 C25 Ru1 C4 -42.4(5)
C24 C25 Ru1 C21 116.5(3)
C30 C25 Ru1 C21 -121.4(5)
C24 C25 Ru1 C5 -126.5(2)
C21 C25 Ru1 C5 117.0(2)
C30 C25 Ru1 C5 -4.5(5)
C24 C25 Ru1 C22 79.0(2)
C21 C25 Ru1 C22 -37.5(2)
C30 C25 Ru1 C22 -159.0(5)
C24 C25 Ru1 C2 37.0(8)
C21 C25 Ru1 C2 -79.6(7)
C30 C25 Ru1 C2 159.0(6)
C24 C25 Ru1 C23 36.5(2)
C21 C25 Ru1 C23 -80.0(2)
C30 C25 Ru1 C23 158.5(5)
C21 C25 Ru1 C24 -116.5(3)
C30 C25 Ru1 C24 122.0(5)
C24 C25 Ru1 C6 -87.3(2)
C21 C25 Ru1 C6 156.2(2)
C30 C25 Ru1 C6 34.8(5)
C1 C2 Ru1 C3 -120.7(4)
C3 C2 Ru1 C4 -31.0(2)
C1 C2 Ru1 C4 -151.7(4)
C3 C2 Ru1 C21 65.5(3)
C1 C2 Ru1 C21 -55.2(4)
C3 C2 Ru1 C5 -65.8(2)
C1 C2 Ru1 C5 173.5(3)
C3 C2 Ru1 C22 91.4(2)
C1 C2 Ru1 C22 -29.3(3)
C3 C2 Ru1 C25 130.1(6)
C1 C2 Ru1 C25 9.4(9)
C3 C2 Ru1 C23 130.5(2)
C1 C2 Ru1 C23 9.8(4)
C3 C2 Ru1 C24 159.4(2)
C1 C2 Ru1 C24 38.7(4)
C3 C2 Ru1 C6 -102.8(2)
C1 C2 Ru1 C6 136.5(3)
C24 C23 Ru1 C3 178.1(2)
C22 C23 Ru1 C3 -63.8(3)
C28 C23 Ru1 C3 57.0(4)
C24 C23 Ru1 C4 -154.4(4)
C22 C23 Ru1 C4 -36.4(6)
C28 C23 Ru1 C4 84.4(6)
C24 C23 Ru1 C21 -80.0(3)
C22 C23 Ru1 C21 38.0(2)
C28 C23 Ru1 C21 158.8(4)
C24 C23 Ru1 C5 21.5(6)
C22 C23 Ru1 C5 139.6(4)
C28 C23 Ru1 C5 -99.6(6)
C24 C23 Ru1 C22 -118.1(4)
C28 C23 Ru1 C22 120.8(5)
C24 C23 Ru1 C25 -37.1(2)
C22 C23 Ru1 C25 80.9(3)
C28 C23 Ru1 C25 -158.3(4)
C24 C23 Ru1 C2 143.0(2)
C22 C23 Ru1 C2 -99.0(2)
C28 C23 Ru1 C2 21.8(4)
C22 C23 Ru1 C24 118.1(4)
C28 C23 Ru1 C24 -121.2(5)
C24 C23 Ru1 C6 56.2(3)
C22 C23 Ru1 C6 174.3(2)
C28 C23 Ru1 C6 -65.0(4)
C23 C24 Ru1 C3 -5.1(7)
C25 C24 Ru1 C3 -123.5(5)
C29 C24 Ru1 C3 115.1(6)
C23 C24 Ru1 C4 156.6(4)
C25 C24 Ru1 C4 38.2(5)
C29 C24 Ru1 C4 -83.2(6)
C23 C24 Ru1 C21 80.2(3)
C25 C24 Ru1 C21 -38.2(2)
C29 C24 Ru1 C21 -159.6(5)
C23 C24 Ru1 C5 -171.6(2)
C25 C24 Ru1 C5 70.0(3)
C29 C24 Ru1 C5 -51.3(5)
C23 C24 Ru1 C22 37.4(2)
C25 C24 Ru1 C22 -81.0(3)
C29 C24 Ru1 C22 157.6(5)
C23 C24 Ru1 C25 118.4(4)
C29 C24 Ru1 C25 -121.3(5)
C23 C24 Ru1 C2 -51.1(3)
C25 C24 Ru1 C2 -169.5(2)
C29 C24 Ru1 C2 69.1(5)
C25 C24 Ru1 C23 -118.4(4)
C29 C24 Ru1 C23 120.2(5)
C23 C24 Ru1 C6 -137.7(2)
C25 C24 Ru1 C6 103.8(2)
C29 C24 Ru1 C6 -17.5(4)
C5 C6 Ru1 C3 61.6(2)
C9 C6 Ru1 C3 -176.3(3)
C5 C6 Ru1 C4 28.3(2)
C9 C6 Ru1 C4 150.4(4)
C5 C6 Ru1 C21 -68.7(3)
C9 C6 Ru1 C21 53.4(4)
C9 C6 Ru1 C5 122.1(4)
C5 C6 Ru1 C22 -148.3(5)
C9 C6 Ru1 C22 -26.2(8)
C5 C6 Ru1 C25 -92.5(2)
C9 C6 Ru1 C25 29.7(4)
C5 C6 Ru1 C2 98.6(2)
C9 C6 Ru1 C2 -139.3(3)
C5 C6 Ru1 C23 -162.1(2)
C9 C6 Ru1 C23 -40.0(4)
C5 C6 Ru1 C24 -131.2(2)
C9 C6 Ru1 C24 -9.1(4)
